data_7207403
loop_
_publ_author_name
'Cai, Song-Liang'
'Pan, Mei'
'Zheng, Sheng-Run'
'Tan, Jing-Bo'
'Fan, Jun'
'Zhang, Wei-Guang'

_publ_section_title
;
 Anion-dependent assembly and solvent-mediated structural transformations
 of three Cd(ii) coordination polymers based on 1H-imidazole-4-carboxylic
 acid
;
_journal_issue 6
_journal_name_full CrystEngComm
_journal_page_first 2308
_journal_paper_doi 10.1039/c2ce06129e
_journal_volume 14
_journal_year 2012
_chemical_formula_sum 'C8 H6 Cd N4 O4'
_chemical_formula_weight 334.57
_chemical_name_systematic
;
?
;
_space_group_IT_number 43
_symmetry_cell_setting orthorhombic
_symmetry_space_group_name_Hall 'F 2 -2d'
_symmetry_space_group_name_H-M 'F d d 2'
_atom_sites_solution_hydrogens geom
_atom_sites_solution_primary direct
_atom_sites_solution_secondary difmap
_audit_creation_method SHELXL-97
_cell_angle_alpha 90.00
_cell_angle_beta 90.00
_cell_angle_gamma 90.00
_cell_formula_units_Z 8
_cell_length_a 11.2987(13)
_cell_length_b 19.407(2)
_cell_length_c 8.4415(10)
_cell_measurement_reflns_used 2125
_cell_measurement_temperature 298(2)
_cell_measurement_theta_max 27.86
_cell_measurement_theta_min 3.19
_cell_volume 1851.0(4)
_computing_cell_refinement 'Bruker SMART'
_computing_data_collection 'Bruker SMART'
_computing_data_reduction 'Bruker SAINT'
_computing_molecular_graphics 'Bruker SHELXTL'
_computing_publication_material 'Bruker SHELXTL'
_computing_structure_refinement 'SHELXL-97 (Sheldrick, 1997)'
_computing_structure_solution 'SHELXS-97 (Sheldrick, 1990)'
_diffrn_ambient_temperature 298(2)
_diffrn_measured_fraction_theta_full 0.996
_diffrn_measured_fraction_theta_max 0.996
_diffrn_radiation_monochromator graphite
_diffrn_radiation_source 'fine-focus sealed tube'
_diffrn_radiation_type MoK\a
_diffrn_radiation_wavelength 0.71073
_diffrn_reflns_av_R_equivalents 0.0213
_diffrn_reflns_av_sigmaI/netI 0.0242
_diffrn_reflns_limit_h_max 13
_diffrn_reflns_limit_h_min -9
_diffrn_reflns_limit_k_max 20
_diffrn_reflns_limit_k_min -23
_diffrn_reflns_limit_l_max 10
_diffrn_reflns_limit_l_min -9
_diffrn_reflns_number 2300
_diffrn_reflns_theta_full 25.19
_diffrn_reflns_theta_max 25.19
_diffrn_reflns_theta_min 3.19
_exptl_absorpt_coefficient_mu 2.370
_exptl_absorpt_correction_T_max 0.5566
_exptl_absorpt_correction_T_min 0.4824
_exptl_absorpt_correction_type multi-scan
_exptl_absorpt_process_details 'Higashi, T. (1995)'
_exptl_crystal_colour colourless
_exptl_crystal_density_diffrn 2.401
_exptl_crystal_density_method 'not measured'
_exptl_crystal_description block
_exptl_crystal_F_000 1296
_exptl_crystal_size_max 0.36
_exptl_crystal_size_mid 0.32
_exptl_crystal_size_min 0.28
_refine_diff_density_max 0.649
_refine_diff_density_min -0.555
_refine_diff_density_rms 0.108
_refine_ls_abs_structure_details 'Flack H D (1983), Acta Cryst. A39, 876-881'
_refine_ls_abs_structure_Flack -0.01(8)
_refine_ls_extinction_method none
_refine_ls_goodness_of_fit_ref 1.084
_refine_ls_hydrogen_treatment constr
_refine_ls_matrix_type full
_refine_ls_number_parameters 78
_refine_ls_number_reflns 785
_refine_ls_number_restraints 2
_refine_ls_restrained_S_all 1.086
_refine_ls_R_factor_all 0.0246
_refine_ls_R_factor_gt 0.0240
_refine_ls_shift/su_max 0.000
_refine_ls_shift/su_mean 0.000
_refine_ls_structure_factor_coef Fsqd
_refine_ls_weighting_details 'calc w=1/[\s^2^(Fo^2^)+(0.0557P)^2^+4.8530P] where P=(Fo^2^+2Fc^2^)/3'
_refine_ls_weighting_scheme calc
_refine_ls_wR_factor_gt 0.0729
_refine_ls_wR_factor_ref 0.0738
_reflns_number_gt 767
_reflns_number_total 785
_reflns_threshold_expression >2sigma(I)
_cod_data_source_file c2ce06129e.txt
_cod_data_source_block cslCd2
_cod_depositor_comments
;
The following automatic conversions were performed:

'_symmetry_cell_setting' value 'Orthorhombic' changed to
'orthorhombic' according to
/home/saulius/struct/CIF-dictionaries/cif_core.dic dictionary named
'cif_core.dic' version 2.4.1 from 2010-06-29.

Automatic conversion script
Id: cif_fix_values 1715 2011-07-08 13:25:40Z adriana 
;
_cod_original_sg_symbol_H-M 'Fdd2 '
_cod_database_code 7207403

loop_
_symmetry_equiv_pos_as_xyz
'x, y, z'
'-x, -y, z'
'x+1/4, -y+1/4, z+1/4'
'-x+1/4, y+1/4, z+1/4'
'x, y+1/2, z+1/2'
'-x, -y+1/2, z+1/2'
'x+1/4, -y+3/4, z+3/4'
'-x+1/4, y+3/4, z+3/4'
'x+1/2, y, z+1/2'
'-x+1/2, -y, z+1/2'
'x+3/4, -y+1/4, z+3/4'
'-x+3/4, y+1/4, z+3/4'
'x+1/2, y+1/2, z'
'-x+1/2, -y+1/2, z'
'x+3/4, -y+3/4, z+1/4'
'-x+3/4, y+3/4, z+1/4'

loop_
_atom_site_label
_atom_site_type_symbol
_atom_site_fract_x
_atom_site_fract_y
_atom_site_fract_z
_atom_site_U_iso_or_equiv
_atom_site_adp_type
_atom_site_occupancy
_atom_site_symmetry_multiplicity
_atom_site_calc_flag
_atom_site_refinement_flags
Cd1 Cd 0.2500 0.2500 1.13668(17) 0.01914(19) Uani 1 2 d S
C1 C 0.3326(4) 0.3990(3) 1.0885(7) 0.0215(11) Uani 1 1 d .
C2 C 0.2244(5) 0.3947(3) 0.9891(7) 0.0197(11) Uani 1 1 d .
C3 C 0.0735(4) 0.4076(3) 0.8326(6) 0.0182(10) Uani 1 1 d U
H3 H 0.0174 0.4268 0.7652 0.022 Uiso 1 1 calc R
C4 C 0.0799(4) 0.3419(3) 0.8772(7) 0.0254(12) Uani 1 1 d .
H4 H 0.0266 0.3081 0.8454 0.030 Uiso 1 1 calc R
N1 N 0.1691(4) 0.3306(2) 0.9702(5) 0.0216(9) Uani 1 1 d .
N2 N 0.1635(4) 0.4411(3) 0.9033(7) 0.0390(13) Uani 1 1 d U
H2 H 0.1792 0.4843 0.8951 0.047 Uiso 1 1 calc R
O1 O 0.3659(3) 0.34641(19) 1.1558(5) 0.0291(9) Uani 1 1 d .
O2 O 0.3860(3) 0.45712(18) 1.0985(5) 0.0241(8) Uani 1 1 d .

loop_
_atom_site_aniso_label
_atom_site_aniso_U_11
_atom_site_aniso_U_22
_atom_site_aniso_U_33
_atom_site_aniso_U_23
_atom_site_aniso_U_13
_atom_site_aniso_U_12
Cd1 0.0205(3) 0.0138(3) 0.0231(3) 0.000 0.000 -0.00029(19)
C1 0.017(2) 0.026(3) 0.022(3) 0.002(2) -0.001(2) -0.0022(19)
C2 0.020(2) 0.017(3) 0.022(3) 0.002(2) -0.003(2) -0.003(2)
C3 0.018(2) 0.023(3) 0.013(3) 0.004(2) -0.0027(17) 0.0093(17)
C4 0.020(3) 0.031(3) 0.025(3) -0.004(2) -0.002(2) -0.004(2)
N1 0.024(2) 0.022(2) 0.019(2) -0.0014(17) -0.0060(18) -0.0031(19)
N2 0.044(3) 0.033(3) 0.040(3) -0.003(2) -0.015(3) -0.002(2)
O1 0.0264(19) 0.0196(18) 0.041(3) 0.0087(18) -0.0119(17) -0.0051(15)
O2 0.0255(17) 0.0202(17) 0.027(2) 0.0013(16) -0.0007(16) -0.0093(14)

loop_
_atom_type_symbol
_atom_type_description
_atom_type_scat_dispersion_real
_atom_type_scat_dispersion_imag
_atom_type_scat_source
C C 0.0033 0.0016 'International Tables Vol C Tables 4.2.6.8 and 6.1.1.4'
H H 0.0000 0.0000 'International Tables Vol C Tables 4.2.6.8 and 6.1.1.4'
N N 0.0061 0.0033 'International Tables Vol C Tables 4.2.6.8 and 6.1.1.4'
O O 0.0106 0.0060 'International Tables Vol C Tables 4.2.6.8 and 6.1.1.4'
Cd Cd -0.8075 1.2024 'International Tables Vol C Tables 4.2.6.8 and 6.1.1.4'

loop_
_geom_angle_atom_site_label_1
_geom_angle_atom_site_label_2
_geom_angle_atom_site_label_3
_geom_angle
_geom_angle_site_symmetry_1
_geom_angle_site_symmetry_3
O1 Cd1 O1 171.9(2) . 14
O1 Cd1 N1 111.87(16) . 14
O1 Cd1 N1 73.37(15) 14 14
O1 Cd1 N1 73.37(15) . .
O1 Cd1 N1 111.87(16) 14 .
N1 Cd1 N1 104.4(2) 14 .
O1 Cd1 O2 85.55(13) . 16_545
O1 Cd1 O2 88.32(15) 14 16_545
N1 Cd1 O2 90.35(14) 14 16_545
N1 Cd1 O2 157.56(14) . 16_545
O1 Cd1 O2 88.32(15) . 15_455
O1 Cd1 O2 85.55(13) 14 15_455
N1 Cd1 O2 157.56(14) 14 15_455
N1 Cd1 O2 90.35(14) . 15_455
O2 Cd1 O2 81.25(18) 16_545 15_455
O1 C1 O2 123.8(5) . .
O1 C1 C2 117.8(5) . .
O2 C1 C2 118.3(5) . .
N2 C2 N1 107.7(5) . .
N2 C2 C1 133.5(5) . .
N1 C2 C1 118.8(5) . .
C4 C3 N2 107.2(5) . .
C4 C3 H3 126.4 . .
N2 C3 H3 126.4 . .
N1 C4 C3 112.0(5) . .
N1 C4 H4 124.0 . .
C3 C4 H4 124.0 . .
C4 N1 C2 105.4(5) . .
C4 N1 Cd1 142.8(4) . .
C2 N1 Cd1 111.0(3) . .
C2 N2 C3 107.6(5) . .
C2 N2 H2 126.2 . .
C3 N2 H2 126.2 . .
C1 O1 Cd1 118.1(3) . .
C1 O2 Cd1 121.2(4) . 7_554

loop_
_geom_bond_atom_site_label_1
_geom_bond_atom_site_label_2
_geom_bond_distance
_geom_bond_site_symmetry_2
Cd1 O1 2.290(4) .
Cd1 O1 2.290(4) 14
Cd1 N1 2.293(5) 14
Cd1 N1 2.293(5) .
Cd1 O2 2.355(4) 16_545
Cd1 O2 2.355(4) 15_455
C1 O1 1.228(6) .
C1 O2 1.281(6) .
C1 C2 1.485(7) .
C2 N2 1.344(8) .
C2 N1 1.402(7) .
C3 C4 1.332(7) .
C3 N2 1.346(7) .
C3 H3 0.9300 .
C4 N1 1.296(7) .
C4 H4 0.9300 .
N2 H2 0.8600 .
O2 Cd1 2.355(4) 7_554

loop_
_geom_torsion_atom_site_label_1
_geom_torsion_atom_site_label_2
_geom_torsion_atom_site_label_3
_geom_torsion_atom_site_label_4
_geom_torsion
_geom_torsion_site_symmetry_1
_geom_torsion_site_symmetry_4
O1 C1 C2 N2 178.7(6) . .
O2 C1 C2 N2 -1.6(10) . .
O1 C1 C2 N1 -3.2(8) . .
O2 C1 C2 N1 176.4(5) . .
N2 C3 C4 N1 -0.9(7) . .
C3 C4 N1 C2 0.8(6) . .
C3 C4 N1 Cd1 168.6(5) . .
N2 C2 N1 C4 -0.4(6) . .
C1 C2 N1 C4 -178.9(5) . .
N2 C2 N1 Cd1 -172.5(4) . .
C1 C2 N1 Cd1 9.0(6) . .
O1 Cd1 N1 C4 -175.2(6) . .
O1 Cd1 N1 C4 -1.8(7) 14 .
N1 Cd1 N1 C4 75.8(6) 14 .
O2 Cd1 N1 C4 -154.5(5) 16_545 .
O2 Cd1 N1 C4 -87.1(6) 15_455 .
O1 Cd1 N1 C2 -7.9(4) . .
O1 Cd1 N1 C2 165.6(3) 14 .
N1 Cd1 N1 C2 -116.9(4) 14 .
O2 Cd1 N1 C2 12.8(7) 16_545 .
O2 Cd1 N1 C2 80.2(4) 15_455 .
N1 C2 N2 C3 -0.1(7) . .
C1 C2 N2 C3 178.1(6) . .
C4 C3 N2 C2 0.6(7) . .
O2 C1 O1 Cd1 175.6(4) . .
C2 C1 O1 Cd1 -4.7(7) . .
O1 Cd1 O1 C1 -124.3(4) 14 .
N1 Cd1 O1 C1 106.4(4) 14 .
N1 Cd1 O1 C1 7.2(4) . .
O2 Cd1 O1 C1 -165.1(4) 16_545 .
O2 Cd1 O1 C1 -83.7(4) 15_455 .
O1 C1 O2 Cd1 105.4(6) . 7_554
C2 C1 O2 Cd1 -74.2(5) . 7_554
